data_7214038
loop_
_publ_author_name
'Han, Bao-Xia'
'Wang, Chuan-Zeng'
'Chen, Kai'
'Xiao, Xin'
'Tao, Zhu'
'Xue, Sai-Feng'
'Zhang, Yun-Qian'
'Zhu, Qian-Jiang'

_publ_section_title
;
 Coordination and supramolecular assemblies of K+/Ln3+ to
 perhydroxycucurbit[5]uril in the presence of [PMo12O40]3&#x2212;:
 potential application in isolation of light lanthanides
;
_journal_issue 9
_journal_name_full CrystEngComm
_journal_page_first 1615
_journal_paper_doi 10.1039/c3ce42063a
_journal_volume 16
_journal_year 2014
_chemical_formula_moiety 'C30 H34 Cl K N20 O23 Sm, P Mo12 O40, 11(H2 O)'
_chemical_formula_sum 'C30 H58 Cl K Mo12 N20 O74 P Sm'
_chemical_formula_weight 3290.11
_chemical_name_systematic
;
 ?
;
_space_group_IT_number 62
_symmetry_cell_setting orthorhombic
_symmetry_space_group_name_Hall '-P 2ac 2n'
_symmetry_space_group_name_H-M 'P n m a'
_atom_sites_solution_hydrogens geom
_atom_sites_solution_primary direct
_atom_sites_solution_secondary difmap
_audit_creation_method SHELXL-97
_cell_angle_alpha 90.00
_cell_angle_beta 90.00
_cell_angle_gamma 90.00
_cell_formula_units_Z 4
_cell_length_a 22.655(13)
_cell_length_b 15.874(9)
_cell_length_c 23.210(13)
_cell_measurement_temperature 223(2)
_cell_volume 8347(8)
_computing_structure_refinement 'SHELXL-97 (Sheldrick, 1997)'
_diffrn_ambient_temperature 223(2)
_diffrn_measured_fraction_theta_full 0.989
_diffrn_measured_fraction_theta_max 0.989
_diffrn_measurement_device_type 'Bruker Smart Apex2 CCD Detector'
_diffrn_measurement_method '\f and \w scan'
_diffrn_radiation_monochromator graphite
_diffrn_radiation_source 'fine-focus sealed tube'
_diffrn_radiation_type MoK\a
_diffrn_radiation_wavelength 0.71073
_diffrn_reflns_av_R_equivalents 0.0694
_diffrn_reflns_av_sigmaI/netI 0.0495
_diffrn_reflns_limit_h_max 23
_diffrn_reflns_limit_h_min -26
_diffrn_reflns_limit_k_max 18
_diffrn_reflns_limit_k_min -18
_diffrn_reflns_limit_l_max 27
_diffrn_reflns_limit_l_min -26
_diffrn_reflns_number 52296
_diffrn_reflns_theta_full 25.10
_diffrn_reflns_theta_max 25.10
_diffrn_reflns_theta_min 1.26
_exptl_absorpt_coefficient_mu 2.670
_exptl_absorpt_correction_T_max 0.6040
_exptl_absorpt_correction_T_min 0.5326
_exptl_absorpt_correction_type multi-scan
_exptl_absorpt_process_details 'SADABS (Bruker, 2008)'
_exptl_crystal_colour colorless
_exptl_crystal_density_diffrn 2.618
_exptl_crystal_density_method 'not measured'
_exptl_crystal_description prism
_exptl_crystal_F_000 6348
_exptl_crystal_size_max 0.27
_exptl_crystal_size_mid 0.23
_exptl_crystal_size_min 0.21
_platon_squeeze_details
;
;
_refine_diff_density_max 2.019
_refine_diff_density_min -1.958
_refine_diff_density_rms 0.160
_refine_ls_extinction_method none
_refine_ls_goodness_of_fit_ref 1.118
_refine_ls_hydrogen_treatment constr
_refine_ls_matrix_type full
_refine_ls_number_parameters 624
_refine_ls_number_reflns 7638
_refine_ls_number_restraints 0
_refine_ls_restrained_S_all 1.118
_refine_ls_R_factor_all 0.0913
_refine_ls_R_factor_gt 0.0648
_refine_ls_shift/su_max 0.000
_refine_ls_shift/su_mean 0.000
_refine_ls_structure_factor_coef Fsqd
_refine_ls_weighting_details 'calc w=1/[\s^2^(Fo^2^)+(0.0841P)^2^+45.1486P] where P=(Fo^2^+2Fc^2^)/3'
_refine_ls_weighting_scheme calc
_refine_ls_wR_factor_gt 0.1748
_refine_ls_wR_factor_ref 0.1914
_reflns_number_gt 5277
_reflns_number_total 7638
_reflns_threshold_expression >2sigma(I)
_cod_data_source_file c3ce42063a.txt
_cod_data_source_block p5
_cod_database_code 7214038

loop_
_symmetry_equiv_pos_as_xyz
'x, y, z'
'-x+1/2, -y, z+1/2'
'x+1/2, -y+1/2, -z+1/2'
'-x, y+1/2, -z'
'-x, -y, -z'
'x-1/2, y, -z-1/2'
'-x-1/2, y-1/2, z-1/2'
'x, -y-1/2, z'

loop_
_atom_site_label
_atom_site_type_symbol
_atom_site_fract_x
_atom_site_fract_y
_atom_site_fract_z
_atom_site_U_iso_or_equiv
_atom_site_adp_type
_atom_site_occupancy
_atom_site_symmetry_multiplicity
_atom_site_calc_flag
_atom_site_refinement_flags
O4W O 0.5132(5) 0.2500 0.3504(6) 0.104(4) Uani 1 2 d S
O5W O -0.1985(12) 0.7500 0.3405(13) 0.32(3) Uani 1 2 d S
O1W O 0.1103(4) 0.2500 0.0736(5) 0.085(4) Uani 1 2 d S
O2W O 0.1278(5) 0.2500 0.1862(5) 0.104(4) Uani 1 2 d S
O3W O 0.6243(11) 0.2500 0.0308(13) 0.230(13) Uani 1 2 d S
Sm1 Sm 0.20668(3) 0.2500 0.11817(3) 0.0523(2) Uani 1 2 d S
K1 K 0.5057(2) 0.2500 0.0604(2) 0.0975(14) Uani 1 2 d S
Cl1 Cl 0.32717(16) 0.2500 0.0981(2) 0.0688(11) Uani 1 2 d S
O12 O 0.0715(3) 0.6705(4) 0.1662(3) 0.0498(17) Uani 1 1 d .
O13 O 0.0839(5) 0.7500 0.0732(4) 0.053(2) Uani 1 2 d S
O14 O 0.1768(4) 0.7500 0.2131(4) 0.052(2) Uani 1 2 d S
O15 O 0.1228(3) 0.6164(4) 0.2599(3) 0.0581(19) Uani 1 1 d .
O16 O 0.1359(3) 0.5341(4) 0.1632(4) 0.068(2) Uani 1 1 d .
O17 O 0.2367(3) 0.5952(5) 0.2181(4) 0.078(2) Uani 1 1 d .
O18 O 0.0321(4) 0.5339(4) 0.2143(4) 0.076(2) Uani 1 1 d .
O19 O -0.0087(4) 0.6466(5) 0.0192(4) 0.087(3) Uani 1 1 d .
O20 O -0.0146(4) 0.7500 0.1254(5) 0.062(3) Uani 1 2 d S
O21 O 0.1895(3) 0.6679(5) 0.1179(3) 0.0626(19) Uani 1 1 d .
O22 O 0.0216(4) 0.5943(5) 0.3277(4) 0.083(3) Uani 1 1 d .
O23 O -0.0377(3) 0.6677(5) 0.2340(4) 0.074(2) Uani 1 1 d .
O24 O -0.0999(5) 0.7500 0.0483(6) 0.091(4) Uani 1 2 d S
O25 O 0.1566(4) 0.6658(5) 0.0062(4) 0.086(3) Uani 1 1 d .
O26 O 0.0811(4) 0.5665(4) 0.0627(4) 0.078(3) Uani 1 1 d .
O27 O -0.0210(4) 0.5680(4) 0.1151(4) 0.085(3) Uani 1 1 d .
O28 O -0.1125(4) 0.6669(5) 0.1449(5) 0.095(3) Uani 1 1 d .
O29 O 0.0673(7) 0.7500 -0.0380(6) 0.103(5) Uani 1 2 d S
O31 O 0.0509(4) 0.7500 0.2776(5) 0.059(3) Uani 1 2 d S
O32 O 0.0726(6) 0.5800(6) -0.0583(4) 0.117(4) Uani 1 1 d .
O33 O 0.0478(5) 0.4223(5) 0.1258(5) 0.113(4) Uani 1 1 d .
O34 O -0.1468(5) 0.7500 0.2442(8) 0.113(5) Uani 1 2 d S
O35 O -0.1196(5) 0.5795(6) 0.0424(5) 0.123(4) Uani 1 1 d .
O30 O 0.2612(6) 0.7500 0.0339(5) 0.099(4) Uani 1 2 d S
P1 P 0.05329(17) 0.7500 0.13251(16) 0.0477(10) Uani 1 2 d S
Mo1 Mo 0.03847(5) 0.63305(6) 0.26219(5) 0.0638(3) Uani 1 1 d .
Mo2 Mo 0.17164(4) 0.63372(6) 0.19420(5) 0.0664(3) Uani 1 1 d .
Mo3 Mo 0.19011(8) 0.7500 0.05669(7) 0.0751(5) Uani 1 2 d S
Mo4 Mo 0.05540(6) 0.52596(5) 0.13554(5) 0.0808(4) Uani 1 1 d .
Mo5 Mo -0.08848(7) 0.7500 0.19972(10) 0.0886(6) Uani 1 2 d S
Mo6 Mo 0.07353(7) 0.64266(7) -0.00123(5) 0.0910(5) Uani 1 1 d .
Mo7 Mo -0.07103(6) 0.64186(7) 0.07395(8) 0.1008(6) Uani 1 1 d .
C1 C 0.2940(6) 0.2500 0.2396(6) 0.053(4) Uani 1 2 d S
C2 C 0.3846(4) 0.2991(7) 0.2722(5) 0.061(3) Uani 1 1 d .
C3 C 0.4572(5) 0.2500 0.2083(7) 0.053(4) Uani 1 2 d S
C4 C 0.3023(5) 0.4046(8) 0.2454(5) 0.062(3) Uani 1 1 d .
H4A H 0.2594 0.4037 0.2510 0.075 Uiso 1 1 calc R
H4B H 0.3192 0.4410 0.2752 0.075 Uiso 1 1 calc R
C5 C 0.4508(5) 0.4075(8) 0.2187(6) 0.074(4) Uani 1 1 d .
H5A H 0.4449 0.4416 0.2535 0.089 Uiso 1 1 calc R
H5B H 0.4933 0.4060 0.2107 0.089 Uiso 1 1 calc R
C6 C 0.2747(6) 0.4378(8) 0.1455(6) 0.067(3) Uani 1 1 d .
C7 C 0.3655(5) 0.4930(8) 0.1768(6) 0.072(3) Uani 1 1 d .
C8 C 0.3522(5) 0.5251(7) 0.1172(6) 0.070(3) Uani 1 1 d .
C9 C 0.4413(5) 0.4487(7) 0.1159(6) 0.061(3) Uani 1 1 d .
C10 C 0.2642(5) 0.5007(8) 0.0491(6) 0.075(4) Uani 1 1 d .
H10A H 0.2216 0.4981 0.0565 0.090 Uiso 1 1 calc R
H10B H 0.2731 0.5568 0.0337 0.090 Uiso 1 1 calc R
C11 C 0.4123(5) 0.5058(8) 0.0222(6) 0.077(4) Uani 1 1 d .
H11A H 0.4549 0.5050 0.0152 0.092 Uiso 1 1 calc R
H11B H 0.3978 0.5623 0.0126 0.092 Uiso 1 1 calc R
C12 C 0.2499(5) 0.3668(8) -0.0010(5) 0.066(3) Uani 1 1 d .
C13 C 0.3239(4) 0.4493(8) -0.0374(6) 0.073(4) Uani 1 1 d .
C14 C 0.3174(5) 0.3706(9) -0.0747(6) 0.077(4) Uani 1 1 d .
C15 C 0.4117(5) 0.3746(7) -0.0346(5) 0.064(3) Uani 1 1 d .
C16 C 0.2421(8) 0.2500 -0.0714(6) 0.076(5) Uani 1 2 d S
H16A H 0.2455 0.2500 -0.1135 0.091 Uiso 1 2 calc SR
H16B H 0.2000 0.2500 -0.0618 0.091 Uiso 1 2 calc SR
C17 C 0.3897(7) 0.2500 -0.0985(8) 0.077(5) Uani 1 2 d S
H17A H 0.4323 0.2500 -0.1060 0.093 Uiso 1 2 calc SR
H17B H 0.3695 0.2500 -0.1358 0.093 Uiso 1 2 calc SR
N1 N 0.3249(3) 0.3203(6) 0.2529(4) 0.056(2) Uani 1 1 d .
N2 N 0.3150(4) 0.4400(6) 0.1901(4) 0.062(2) Uani 1 1 d .
N3 N 0.4298(3) 0.3203(6) 0.2301(4) 0.053(2) Uani 1 1 d .
N4 N 0.4202(4) 0.4484(5) 0.1698(5) 0.067(3) Uani 1 1 d .
N5 N 0.2953(4) 0.4893(6) 0.1025(5) 0.072(3) Uani 1 1 d .
N6 N 0.2792(4) 0.4392(7) 0.0071(5) 0.071(3) Uani 1 1 d .
N7 N 0.4014(4) 0.4896(6) 0.0832(4) 0.065(3) Uani 1 1 d .
N8 N 0.3840(4) 0.4445(6) -0.0161(4) 0.067(3) Uani 1 1 d .
N9 N 0.2682(4) 0.3257(7) -0.0496(4) 0.064(3) Uani 1 1 d .
N10 N 0.3741(4) 0.3282(7) -0.0673(4) 0.066(3) Uani 1 1 d .
O1 O 0.2424(4) 0.2500 0.2205(4) 0.056(3) Uani 1 2 d S
O2 O 0.2299(3) 0.3963(5) 0.1453(3) 0.0586(18) Uani 1 1 d .
O3 O 0.2094(3) 0.3400(5) 0.0327(3) 0.063(2) Uani 1 1 d .
O4 O 0.4994(4) 0.2500 0.1747(5) 0.063(3) Uani 1 2 d S
O5 O 0.4874(3) 0.4181(5) 0.0994(4) 0.067(2) Uani 1 1 d .
O6 O 0.4636(3) 0.3539(5) -0.0244(4) 0.077(2) Uani 1 1 d .
O7 O 0.3979(3) 0.3378(6) 0.3243(3) 0.086(3) Uani 1 1 d .
H7 H 0.4320 0.3250 0.3341 0.130 Uiso 1 1 calc R
O8 O 0.3704(4) 0.5555(6) 0.2191(5) 0.095(3) Uani 1 1 d .
H8 H 0.3381 0.5791 0.2234 0.143 Uiso 1 1 calc R
O9 O 0.3488(5) 0.6119(6) 0.1085(5) 0.111(4) Uani 1 1 d .
H9 H 0.3799 0.6344 0.1194 0.167 Uiso 1 1 calc R
O10 O 0.3130(4) 0.5258(6) -0.0645(4) 0.098(3) Uani 1 1 d .
H10 H 0.3369 0.5325 -0.0912 0.147 Uiso 1 1 calc R
O11 O 0.3085(4) 0.3857(7) -0.1326(4) 0.101(3) Uani 1 1 d .
H11 H 0.2789 0.3594 -0.1437 0.152 Uiso 1 1 calc R

loop_
_atom_site_aniso_label
_atom_site_aniso_U_11
_atom_site_aniso_U_22
_atom_site_aniso_U_33
_atom_site_aniso_U_23
_atom_site_aniso_U_13
_atom_site_aniso_U_12
O4W 0.052(5) 0.196(12) 0.065(6) 0.000 -0.002(4) 0.000
O5W 0.16(2) 0.67(8) 0.14(2) 0.000 0.026(18) 0.000
O1W 0.028(5) 0.148(12) 0.079(9) 0.000 -0.003(5) 0.000
O2W 0.052(5) 0.196(12) 0.065(6) 0.000 -0.002(4) 0.000
O3W 0.15(2) 0.31(4) 0.23(3) 0.000 0.032(19) 0.000
Sm1 0.0259(3) 0.0812(6) 0.0497(5) 0.000 0.0011(3) 0.000
K1 0.111(4) 0.088(3) 0.094(4) 0.000 -0.001(3) 0.000
Cl1 0.0414(19) 0.092(3) 0.073(3) 0.000 0.0011(18) 0.000
O12 0.059(4) 0.030(3) 0.061(5) 0.008(3) -0.025(3) -0.003(3)
O13 0.088(7) 0.032(4) 0.039(6) 0.000 -0.020(5) 0.000
O14 0.048(5) 0.055(6) 0.054(6) 0.000 -0.005(5) 0.000
O15 0.054(4) 0.052(4) 0.068(5) 0.015(3) -0.016(4) 0.004(3)
O16 0.080(5) 0.039(4) 0.086(6) 0.000(4) -0.021(4) 0.019(3)
O17 0.061(5) 0.078(5) 0.094(6) 0.017(5) -0.016(4) 0.022(4)
O18 0.080(5) 0.040(4) 0.108(7) 0.023(4) -0.037(5) -0.010(4)
O19 0.076(6) 0.053(4) 0.132(8) -0.007(5) -0.064(6) 0.002(4)
O20 0.068(6) 0.025(4) 0.094(8) 0.000 -0.050(6) 0.000
O21 0.076(5) 0.059(4) 0.052(5) -0.002(3) -0.011(4) 0.009(4)
O22 0.089(6) 0.074(5) 0.084(6) 0.029(5) -0.006(5) -0.004(4)
O23 0.058(5) 0.056(4) 0.109(7) 0.009(4) -0.029(4) -0.003(4)
O24 0.088(8) 0.058(7) 0.126(11) 0.000 -0.080(8) 0.000
O25 0.130(8) 0.069(5) 0.059(5) -0.020(4) -0.027(5) 0.023(5)
O26 0.113(6) 0.037(4) 0.083(6) -0.005(4) -0.044(5) 0.011(4)
O27 0.096(6) 0.038(4) 0.121(7) 0.008(4) -0.055(5) -0.014(4)
O28 0.093(6) 0.055(5) 0.137(9) -0.002(5) -0.054(6) -0.011(4)
O29 0.149(13) 0.073(8) 0.087(10) 0.000 -0.062(9) 0.000
O31 0.059(6) 0.049(5) 0.069(7) 0.000 -0.021(5) 0.000
O32 0.206(12) 0.073(6) 0.072(7) -0.022(5) -0.054(7) 0.000(7)
O33 0.164(10) 0.033(4) 0.142(10) 0.000(5) -0.058(8) 0.001(5)
O34 0.056(8) 0.119(12) 0.164(15) 0.000 -0.022(9) 0.000
O35 0.122(8) 0.069(6) 0.178(11) -0.027(6) -0.086(8) -0.015(6)
O30 0.102(10) 0.143(13) 0.052(8) 0.000 0.007(7) 0.000
P1 0.068(2) 0.0189(14) 0.057(2) 0.000 -0.0337(19) 0.000
Mo1 0.0672(6) 0.0512(5) 0.0731(7) 0.0175(5) -0.0099(5) 0.0011(4)
Mo2 0.0587(6) 0.0575(6) 0.0829(8) 0.0236(5) -0.0158(5) 0.0111(4)
Mo3 0.0932(12) 0.0833(11) 0.0489(9) 0.000 -0.0134(8) 0.000
Mo4 0.1263(10) 0.0252(4) 0.0909(9) -0.0003(5) -0.0494(8) 0.0011(5)
Mo5 0.0560(9) 0.0756(10) 0.1341(17) 0.000 -0.0370(10) 0.000
Mo6 0.1516(13) 0.0542(6) 0.0671(8) -0.0169(5) -0.0406(8) -0.0061(7)
Mo7 0.0981(10) 0.0511(6) 0.1532(14) -0.0181(7) -0.0772(10) -0.0083(6)
C1 0.037(8) 0.086(11) 0.037(8) 0.000 0.007(6) 0.000
C2 0.040(5) 0.094(8) 0.050(7) -0.011(6) -0.009(5) 0.003(5)
C3 0.021(6) 0.071(10) 0.065(10) 0.000 -0.007(7) 0.000
C4 0.047(6) 0.087(8) 0.052(7) -0.019(6) 0.002(5) 0.004(6)
C5 0.044(6) 0.087(9) 0.091(10) -0.035(8) 0.005(6) 0.001(6)
C6 0.064(8) 0.069(7) 0.068(8) -0.016(6) 0.008(7) 0.026(6)
C7 0.058(7) 0.060(7) 0.098(10) -0.018(7) 0.002(7) 0.005(6)
C8 0.054(7) 0.056(7) 0.099(10) 0.004(6) 0.016(7) 0.012(5)
C9 0.046(6) 0.049(6) 0.087(9) -0.006(6) 0.002(6) -0.003(5)
C10 0.057(7) 0.075(8) 0.093(10) 0.028(7) 0.014(7) 0.021(6)
C11 0.060(7) 0.058(7) 0.111(11) 0.021(7) 0.031(7) 0.013(6)
C12 0.037(5) 0.096(9) 0.065(8) 0.024(7) -0.005(6) 0.018(6)
C13 0.036(6) 0.083(8) 0.101(10) 0.037(8) 0.014(6) 0.010(5)
C14 0.057(7) 0.109(11) 0.066(9) 0.028(8) 0.009(6) 0.007(7)
C15 0.059(7) 0.064(7) 0.068(8) 0.019(6) 0.012(6) -0.005(6)
C16 0.068(11) 0.140(17) 0.019(8) 0.000 -0.003(7) 0.000
C17 0.046(9) 0.121(16) 0.064(12) 0.000 0.016(8) 0.000
N1 0.035(4) 0.082(6) 0.051(6) -0.013(5) -0.005(4) -0.005(4)
N2 0.057(5) 0.062(5) 0.065(7) -0.012(5) 0.008(5) 0.003(4)
N3 0.043(4) 0.067(5) 0.049(5) -0.003(4) -0.004(4) -0.001(4)
N4 0.055(5) 0.050(5) 0.098(8) -0.005(5) 0.017(6) 0.007(4)
N5 0.053(6) 0.067(6) 0.097(8) 0.018(6) 0.019(5) 0.014(5)
N6 0.055(5) 0.080(7) 0.076(7) 0.025(6) 0.012(5) 0.016(5)
N7 0.046(5) 0.066(6) 0.082(7) 0.003(5) 0.013(5) 0.007(4)
N8 0.056(5) 0.072(6) 0.071(7) 0.015(5) 0.012(5) 0.011(5)
N9 0.038(4) 0.113(8) 0.040(5) 0.002(5) 0.004(4) 0.003(5)
N10 0.052(5) 0.097(7) 0.051(6) 0.018(5) 0.010(5) 0.003(5)
O1 0.026(5) 0.090(7) 0.053(6) 0.000 0.000(4) 0.000
O2 0.033(3) 0.086(5) 0.057(5) 0.001(4) 0.005(3) 0.003(4)
O3 0.041(4) 0.101(6) 0.047(5) 0.012(4) -0.001(3) 0.000(4)
O4 0.035(5) 0.069(7) 0.084(8) 0.000 0.007(5) 0.000
O5 0.049(4) 0.064(5) 0.088(6) -0.001(4) 0.011(4) 0.006(4)
O6 0.051(5) 0.091(6) 0.089(7) 0.022(5) 0.016(4) 0.014(4)
O7 0.056(5) 0.146(8) 0.057(6) -0.034(5) -0.022(4) 0.009(5)
O8 0.064(5) 0.086(6) 0.135(9) -0.045(6) 0.004(5) 0.000(5)
O9 0.131(9) 0.057(5) 0.146(10) 0.000(6) 0.022(7) 0.022(5)
O10 0.065(5) 0.116(7) 0.112(8) 0.067(6) 0.022(5) 0.032(5)
O11 0.085(6) 0.158(10) 0.061(6) 0.037(6) 0.008(5) 0.012(6)

loop_
_atom_type_symbol
_atom_type_description
_atom_type_scat_dispersion_real
_atom_type_scat_dispersion_imag
_atom_type_scat_source
C C 0.0033 0.0016 'International Tables Vol C Tables 4.2.6.8 and 6.1.1.4'
H H 0.0000 0.0000 'International Tables Vol C Tables 4.2.6.8 and 6.1.1.4'
N N 0.0061 0.0033 'International Tables Vol C Tables 4.2.6.8 and 6.1.1.4'
O O 0.0106 0.0060 'International Tables Vol C Tables 4.2.6.8 and 6.1.1.4'
P P 0.1023 0.0942 'International Tables Vol C Tables 4.2.6.8 and 6.1.1.4'
Mo Mo -1.6832 0.6857 'International Tables Vol C Tables 4.2.6.8 and 6.1.1.4'
Sm Sm -0.1638 3.4418 'International Tables Vol C Tables 4.2.6.8 and 6.1.1.4'
K K 0.2009 0.2494 'International Tables Vol C Tables 4.2.6.8 and 6.1.1.4'
Cl Cl 0.1484 0.1585 'International Tables Vol C Tables 4.2.6.8 and 6.1.1.4'

loop_
_geom_angle_atom_site_label_1
_geom_angle_atom_site_label_2
_geom_angle_atom_site_label_3
_geom_angle
_geom_angle_site_symmetry_1
_geom_angle_site_symmetry_3
O2W Sm1 O1W 66.8(4) . .
O2W Sm1 O3 123.8(3) . 8_565
O1W Sm1 O3 71.1(3) . 8_565
O2W Sm1 O3 123.8(3) . .
O1W Sm1 O3 71.1(3) . .
O3 Sm1 O3 71.5(4) 8_565 .
O2W Sm1 O2 89.50(19) . .
O1W Sm1 O2 107.61(16) . .
O3 Sm1 O2 138.8(3) 8_565 .
O3 Sm1 O2 69.6(3) . .
O2W Sm1 O2 89.50(19) . 8_565
O1W Sm1 O2 107.61(16) . 8_565
O3 Sm1 O2 69.6(3) 8_565 8_565
O3 Sm1 O2 138.8(3) . 8_565
O2 Sm1 O2 141.1(3) . 8_565
O2W Sm1 O1 67.3(3) . .
O1W Sm1 O1 134.1(3) . .
O3 Sm1 O1 139.4(2) 8_565 .
O3 Sm1 O1 139.4(2) . .
O2 Sm1 O1 71.91(17) . .
O2 Sm1 O1 71.91(17) 8_565 .
O2W Sm1 Cl1 148.2(3) . .
O1W Sm1 Cl1 145.0(3) . .
O3 Sm1 Cl1 80.70(17) 8_565 .
O3 Sm1 Cl1 80.70(17) . .
O2 Sm1 Cl1 80.34(15) . .
O2 Sm1 Cl1 80.34(15) 8_565 .
O1 Sm1 Cl1 80.9(2) . .
O4 K1 O6 134.4(2) . 8_565
O4 K1 O6 134.4(2) . .
O6 K1 O6 74.0(4) 8_565 .
O4 K1 O3W 107.5(7) . .
O6 K1 O3W 99.1(6) 8_565 .
O6 K1 O3W 99.1(6) . .
O4 K1 O5 71.1(2) . .
O6 K1 O5 137.8(3) 8_565 .
O6 K1 O5 67.3(3) . .
O3W K1 O5 102.7(3) . .
O4 K1 O5 71.1(2) . 8_565
O6 K1 O5 67.3(3) 8_565 8_565
O6 K1 O5 137.8(3) . 8_565
O3W K1 O5 102.7(3) . 8_565
O5 K1 O5 139.1(4) . 8_565
P1 O12 Mo1 125.7(4) . .
P1 O12 Mo4 125.8(4) . .
Mo1 O12 Mo4 89.5(2) . .
P1 O12 Mo2 125.7(4) . .
Mo1 O12 Mo2 89.1(2) . .
Mo4 O12 Mo2 89.5(2) . .
P1 O13 Mo3 125.7(5) . .
P1 O13 Mo6 126.1(3) . .
Mo3 O13 Mo6 89.1(3) . .
P1 O13 Mo6 126.1(3) . 8_575
Mo3 O13 Mo6 89.1(3) . 8_575
Mo6 O13 Mo6 88.7(3) . 8_575
Mo2 O14 Mo2 152.4(6) 8_575 .
Mo2 O15 Mo1 125.3(4) . .
Mo2 O16 Mo4 125.2(3) . .
Mo4 O18 Mo1 125.8(4) . .
Mo7 O19 Mo6 152.0(5) . .
P1 O20 Mo5 128.0(6) . .
P1 O20 Mo7 124.8(4) . .
Mo5 O20 Mo7 89.3(3) . .
P1 O20 Mo7 124.8(4) . 8_575
Mo5 O20 Mo7 89.3(3) . 8_575
Mo7 O20 Mo7 88.9(3) . 8_575
Mo2 O21 Mo3 152.1(4) . .
Mo5 O23 Mo1 151.0(4) . .
Mo7 O24 Mo7 125.5(5) 8_575 .
Mo6 O25 Mo3 124.8(5) . .
Mo4 O26 Mo6 150.8(5) . .
Mo7 O27 Mo4 152.1(5) . .
Mo5 O28 Mo7 124.7(5) . .
Mo6 O29 Mo6 126.2(7) 8_575 .
Mo1 O31 Mo1 152.5(6) 8_575 .
O12 P1 O12 110.0(5) 8_575 .
O12 P1 O13 109.4(4) 8_575 .
O12 P1 O13 109.4(4) . .
O12 P1 O20 108.7(4) 8_575 .
O12 P1 O20 108.7(4) . .
O13 P1 O20 110.6(6) . .
O22 Mo1 O31 102.7(5) . .
O22 Mo1 O23 102.0(4) . .
O31 Mo1 O23 85.3(4) . .
O22 Mo1 O15 101.5(4) . .
O31 Mo1 O15 89.5(4) . .
O23 Mo1 O15 156.5(3) . .
O22 Mo1 O18 101.8(4) . .
O31 Mo1 O18 155.5(4) . .
O23 Mo1 O18 88.4(3) . .
O15 Mo1 O18 86.9(3) . .
O22 Mo1 O12 171.6(3) . .
O31 Mo1 O12 83.6(4) . .
O23 Mo1 O12 84.0(3) . .
O15 Mo1 O12 72.7(3) . .
O18 Mo1 O12 72.2(3) . .
O17 Mo2 O21 102.9(4) . .
O17 Mo2 O14 102.8(4) . .
O21 Mo2 O14 85.6(4) . .
O17 Mo2 O15 101.1(4) . .
O21 Mo2 O15 156.0(3) . .
O14 Mo2 O15 89.5(4) . .
O17 Mo2 O16 101.1(4) . .
O21 Mo2 O16 88.7(3) . .
O14 Mo2 O16 156.0(3) . .
O15 Mo2 O16 86.3(3) . .
O17 Mo2 O12 171.5(3) . .
O21 Mo2 O12 83.1(3) . .
O14 Mo2 O12 83.5(3) . .
O15 Mo2 O12 72.9(3) . .
O16 Mo2 O12 72.8(2) . .
O30 Mo3 O21 103.7(4) . 8_575
O30 Mo3 O21 103.7(4) . .
O21 Mo3 O21 85.0(4) 8_575 .
O30 Mo3 O25 100.6(4) . .
O21 Mo3 O25 155.7(4) 8_575 .
O21 Mo3 O25 88.7(3) . .
O30 Mo3 O25 100.6(4) . 8_575
O21 Mo3 O25 88.7(3) 8_575 8_575
O21 Mo3 O25 155.7(4) . 8_575
O25 Mo3 O25 87.5(5) . 8_575
O30 Mo3 O13 170.8(5) . .
O21 Mo3 O13 83.0(3) 8_575 .
O21 Mo3 O13 83.0(3) . .
O25 Mo3 O13 73.0(3) . .
O25 Mo3 O13 73.0(3) 8_575 .
O33 Mo4 O26 104.2(5) . .
O33 Mo4 O18 99.6(5) . .
O26 Mo4 O18 156.2(3) . .
O33 Mo4 O27 102.5(4) . .
O26 Mo4 O27 86.5(4) . .
O18 Mo4 O27 88.0(4) . .
O33 Mo4 O16 102.0(4) . .
O26 Mo4 O16 89.1(4) . .
O18 Mo4 O16 86.4(3) . .
O27 Mo4 O16 155.4(3) . .
O33 Mo4 O12 170.3(4) . .
O26 Mo4 O12 84.0(3) . .
O18 Mo4 O12 72.4(3) . .
O27 Mo4 O12 83.1(3) . .
O16 Mo4 O12 72.4(2) . .
O34 Mo5 O28 100.7(5) . .
O34 Mo5 O28 100.7(5) . 8_575
O28 Mo5 O28 87.2(6) . 8_575
O34 Mo5 O23 102.6(5) . 8_575
O28 Mo5 O23 156.8(4) . 8_575
O28 Mo5 O23 88.7(4) 8_575 8_575
O34 Mo5 O23 102.6(5) . .
O28 Mo5 O23 88.7(4) . .
O28 Mo5 O23 156.8(4) 8_575 .
O23 Mo5 O23 86.0(4) 8_575 .
O34 Mo5 O20 172.1(6) . .
O28 Mo5 O20 73.8(4) . .
O28 Mo5 O20 73.8(4) 8_575 .
O23 Mo5 O20 83.1(3) 8_575 .
O23 Mo5 O20 83.1(3) . .
O32 Mo6 O29 100.2(5) . .
O32 Mo6 O19 101.8(5) . .
O29 Mo6 O19 90.5(6) . .
O32 Mo6 O26 103.9(4) . .
O29 Mo6 O26 155.8(4) . .
O19 Mo6 O26 85.2(4) . .
O32 Mo6 O25 101.5(5) . .
O29 Mo6 O25 86.7(5) . .
O19 Mo6 O25 156.7(3) . .
O26 Mo6 O25 87.9(4) . .
O32 Mo6 O13 170.9(5) . .
O29 Mo6 O13 72.5(4) . .
O19 Mo6 O13 84.0(4) . .
O26 Mo6 O13 83.4(3) . .
O25 Mo6 O13 73.1(3) . .
O35 Mo7 O27 104.6(4) . .
O35 Mo7 O19 102.8(5) . .
O27 Mo7 O19 85.2(4) . .
O35 Mo7 O24 99.9(4) . .
O27 Mo7 O24 155.5(3) . .
O19 Mo7 O24 90.6(5) . .
O35 Mo7 O28 100.2(6) . .
O27 Mo7 O28 89.3(4) . .
O19 Mo7 O28 157.0(3) . .
O24 Mo7 O28 85.1(5) . .
O35 Mo7 O20 169.6(5) . .
O27 Mo7 O20 82.8(3) . .
O19 Mo7 O20 84.9(4) . .
O24 Mo7 O20 72.8(3) . .
O28 Mo7 O20 72.2(4) . .
O1 C1 N1 124.3(6) . 8_565
O1 C1 N1 124.3(6) . .
N1 C1 N1 111.2(12) 8_565 .
O7 C2 N3 109.2(9) . .
O7 C2 N1 111.5(9) . .
N3 C2 N1 113.1(9) . .
O7 C2 C2 116.2(7) . 8_565
N3 C2 C2 103.4(6) . 8_565
N1 C2 C2 103.3(6) . 8_565
O4 C3 N3 125.6(6) . .
O4 C3 N3 125.6(6) . 8_565
N3 C3 N3 108.8(12) . 8_565
N2 C4 N1 113.6(9) . .
N2 C4 H4A 108.8 . .
N1 C4 H4A 108.8 . .
N2 C4 H4B 108.8 . .
N1 C4 H4B 108.8 . .
H4A C4 H4B 107.7 . .
N4 C5 N3 113.2(9) . .
N4 C5 H5A 108.9 . .
N3 C5 H5A 108.9 . .
N4 C5 H5B 108.9 . .
N3 C5 H5B 108.9 . .
H5A C5 H5B 107.8 . .
O2 C6 N5 127.3(12) . .
O2 C6 N2 124.8(12) . .
N5 C6 N2 107.8(11) . .
O8 C7 N4 111.0(10) . .
O8 C7 N2 108.9(10) . .
N4 C7 N2 114.6(10) . .
O8 C7 C8 114.9(11) . .
N4 C7 C8 103.7(10) . .
N2 C7 C8 103.5(10) . .
O9 C8 N5 107.7(10) . .
O9 C8 N7 110.0(10) . .
N5 C8 N7 113.3(10) . .
O9 C8 C7 118.6(11) . .
N5 C8 C7 105.1(10) . .
N7 C8 C7 102.1(9) . .
O5 C9 N4 126.9(11) . .
O5 C9 N7 126.3(12) . .
N4 C9 N7 106.8(10) . .
N6 C10 N5 112.9(9) . .
N6 C10 H10A 109.0 . .
N5 C10 H10A 109.0 . .
N6 C10 H10B 109.0 . .
N5 C10 H10B 109.0 . .
H10A C10 H10B 107.8 . .
N7 C11 N8 113.4(9) . .
N7 C11 H11A 108.9 . .
N8 C11 H11A 108.9 . .
N7 C11 H11B 108.9 . .
N8 C11 H11B 108.9 . .
H11A C11 H11B 107.7 . .
O3 C12 N6 123.7(12) . .
O3 C12 N9 124.3(12) . .
N6 C12 N9 112.0(10) . .
O10 C13 N8 111.6(10) . .
O10 C13 N6 107.1(9) . .
N8 C13 N6 113.9(11) . .
O10 C13 C14 116.3(12) . .
N8 C13 C14 103.9(10) . .
N6 C13 C14 104.2(10) . .
O11 C14 N9 111.3(11) . .
O11 C14 N10 108.9(10) . .
N9 C14 N10 113.8(10) . .
O11 C14 C13 115.1(12) . .
N9 C14 C13 104.4(10) . .
N10 C14 C13 103.1(10) . .
O6 C15 N8 126.8(12) . .
O6 C15 N10 123.7(12) . .
N8 C15 N10 109.4(10) . .
N9 C16 N9 114.2(13) . 8_565
N9 C16 H16A 108.7 . .
N9 C16 H16A 108.7 8_565 .
N9 C16 H16B 108.7 . .
N9 C16 H16B 108.7 8_565 .
H16A C16 H16B 107.6 . .
N10 C17 N10 114.1(13) . 8_565
N10 C17 H17A 108.7 . .
N10 C17 H17A 108.7 8_565 .
N10 C17 H17B 108.7 . .
N10 C17 H17B 108.7 8_565 .
H17A C17 H17B 107.6 . .
C1 N1 C4 123.6(8) . .
C1 N1 C2 110.9(9) . .
C4 N1 C2 125.3(9) . .
C6 N2 C4 122.1(10) . .
C6 N2 C7 112.0(11) . .
C4 N2 C7 125.2(10) . .
C3 N3 C2 112.1(9) . .
C3 N3 C5 123.2(9) . .
C2 N3 C5 124.0(9) . .
C9 N4 C7 114.3(11) . .
C9 N4 C5 123.4(9) . .
C7 N4 C5 122.3(11) . .
C6 N5 C10 122.4(11) . .
C6 N5 C8 111.4(11) . .
C10 N5 C8 126.1(10) . .
C12 N6 C10 124.5(10) . .
C12 N6 C13 109.9(11) . .
C10 N6 C13 125.2(11) . .
C9 N7 C11 121.2(9) . .
C9 N7 C8 112.9(10) . .
C11 N7 C8 125.3(10) . .
C15 N8 C13 111.9(11) . .
C15 N8 C11 122.4(10) . .
C13 N8 C11 125.7(10) . .
C12 N9 C16 124.6(11) . .
C12 N9 C14 109.4(11) . .
C16 N9 C14 126.1(11) . .
C15 N10 C14 111.5(11) . .
C15 N10 C17 125.4(11) . .
C14 N10 C17 122.6(12) . .
C1 O1 Sm1 129.5(9) . .
C6 O2 Sm1 133.9(7) . .
C12 O3 Sm1 135.2(6) . .
C3 O4 K1 132.3(9) . .
C9 O5 K1 126.9(7) . .
C15 O6 K1 128.7(7) . .
C2 O7 H7 109.5 . .
C7 O8 H8 109.5 . .
C8 O9 H9 109.5 . .
C13 O10 H10 109.5 . .
C14 O11 H11 109.5 . .

loop_
_geom_bond_atom_site_label_1
_geom_bond_atom_site_label_2
_geom_bond_distance
_geom_bond_site_symmetry_2
O1W Sm1 2.415(10) .
O2W Sm1 2.386(12) .
O3W K1 2.77(2) .
Sm1 O3 2.445(7) 8_565
Sm1 O3 2.445(7) .
Sm1 O2 2.463(8) .
Sm1 O2 2.463(8) 8_565
Sm1 O1 2.510(10) .
Sm1 Cl1 2.769(4) .
K1 O4 2.656(13) .
K1 O6 2.741(9) 8_565
K1 O6 2.741(9) .
K1 O5 2.848(8) .
K1 O5 2.848(8) 8_565
O12 P1 1.541(6) .
O12 Mo1 2.425(7) .
O12 Mo4 2.430(6) .
O12 Mo2 2.430(6) .
O13 P1 1.542(11) .
O13 Mo3 2.436(11) .
O13 Mo6 2.437(7) .
O13 Mo6 2.437(7) 8_575
O14 Mo2 1.901(3) 8_575
O14 Mo2 1.901(3) .
O15 Mo2 1.905(8) .
O15 Mo1 1.929(7) .
O16 Mo2 1.916(7) .
O16 Mo4 1.938(8) .
O17 Mo2 1.688(7) .
O18 Mo4 1.908(10) .
O18 Mo1 1.931(8) .
O19 Mo7 1.902(11) .
O19 Mo6 1.922(9) .
O20 P1 1.548(10) .
O20 Mo5 2.403(12) .
O20 Mo7 2.451(6) .
O20 Mo7 2.451(6) 8_575
O21 Mo2 1.896(8) .
O21 Mo3 1.928(8) .
O22 Mo1 1.684(8) .
O23 Mo5 1.914(7) .
O23 Mo1 1.926(7) .
O24 Mo7 1.931(5) 8_575
O24 Mo7 1.931(5) .
O25 Mo6 1.925(10) .
O25 Mo3 1.932(8) .
O26 Mo4 1.899(9) .
O26 Mo6 1.923(8) .
O27 Mo7 1.891(8) .
O27 Mo4 1.914(8) .
O28 Mo5 1.912(9) .
O28 Mo7 1.937(12) .
O29 Mo6 1.911(6) 8_575
O29 Mo6 1.911(6) .
O31 Mo1 1.912(3) 8_575
O31 Mo1 1.912(3) .
O32 Mo6 1.656(9) .
O33 Mo4 1.670(8) .
O34 Mo5 1.677(16) .
O35 Mo7 1.651(8) .
O30 Mo3 1.696(14) .
P1 O12 1.541(6) 8_575
Mo3 O21 1.928(8) 8_575
Mo3 O25 1.932(8) 8_575
Mo5 O28 1.912(9) 8_575
Mo5 O23 1.914(7) 8_575
C1 O1 1.251(16) .
C1 N1 1.353(11) 8_565
C1 N1 1.353(11) .
C2 O7 1.391(13) .
C2 N3 1.456(13) .
C2 N1 1.463(12) .
C2 C2 1.56(2) 8_565
C3 O4 1.234(17) .
C3 N3 1.373(12) .
C3 N3 1.373(12) 8_565
C4 N2 1.431(15) .
C4 N1 1.443(15) .
C4 H4A 0.9800 .
C4 H4B 0.9800 .
C5 N4 1.481(16) .
C5 N3 1.487(15) .
C5 H5A 0.9800 .
C5 H5B 0.9800 .
C6 O2 1.210(14) .
C6 N5 1.371(16) .
C6 N2 1.380(15) .
C7 O8 1.401(14) .
C7 N4 1.436(14) .
C7 N2 1.454(15) .
C7 C8 1.505(18) .
C8 O9 1.394(14) .
C8 N5 1.449(16) .
C8 N7 1.478(14) .
C9 O5 1.214(12) .
C9 N4 1.340(15) .
C9 N7 1.347(14) .
C10 N6 1.420(16) .
C10 N5 1.438(16) .
C10 H10A 0.9800 .
C10 H10B 0.9800 .
C11 N7 1.460(15) .
C11 N8 1.465(16) .
C11 H11A 0.9800 .
C11 H11B 0.9800 .
C12 O3 1.278(13) .
C12 N6 1.340(16) .
C12 N9 1.368(15) .
C13 O10 1.389(14) .
C13 N8 1.450(14) .
C13 N6 1.457(15) .
C13 C14 1.53(2) .
C14 O11 1.380(15) .
C14 N9 1.447(15) .
C14 N10 1.461(15) .
C15 O6 1.243(13) .
C15 N8 1.346(15) .
C15 N10 1.358(15) .
C16 N9 1.431(12) .
C16 N9 1.431(13) 8_565
C16 H16A 0.9800 .
C16 H16B 0.9800 .
C17 N10 1.479(13) .
C17 N10 1.479(13) 8_565
C17 H17A 0.9800 .
C17 H17B 0.9800 .
O7 H7 0.8300 .
O8 H8 0.8300 .
O9 H9 0.8300 .
O10 H10 0.8300 .
O11 H11 0.8300 .

loop_
_platon_squeeze_void_nr
_platon_squeeze_void_average_x
_platon_squeeze_void_average_y
_platon_squeeze_void_average_z
_platon_squeeze_void_volume
_platon_squeeze_void_count_electrons
_platon_squeeze_void_content
1 0.294 -0.250 0.843 215 83 ' '
2 0.206 0.250 0.343 215 83 ' '
3 0.794 -0.250 0.657 215 83 ' '
4 0.706 0.250 0.157 215 83 ' '
5 0.046 0.250 0.629 13 7 ' '
6 0.546 0.250 0.871 13 7 ' '
7 0.454 0.750 0.129 13 8 ' '
8 0.954 0.750 0.371 13 7 ' '
